data_7130604
loop_
_publ_author_name
'Liu, Chang-Hong'
'Guo, Jiangming'
'Li, Xin'
'Sun, Jianting'
'Wei, Bangguo'
'Si, Chang-Mei'

_publ_section_title
;
 SmI2&#x2011;Mediated Intermolecular Addition-Elimination of Piperidine
 and Pyrrolidine N-\a-Radicals with Arylacetylene Sulfones
;
_journal_name_full 'Chemical Communications'
_journal_paper_doi 10.1039/D2CC03984B
_journal_year 2022
_chemical_absolute_configuration ad
_chemical_formula_sum 'C13 H14 Br N O'
_chemical_formula_weight 280.16
_chemical_name_systematic 10
_space_group_crystal_system orthorhombic
_space_group_IT_number 19
_space_group_name_Hall 'P 2ac 2ab'
_space_group_name_H-M_alt 'P 21 21 21'
_atom_sites_solution_hydrogens mixed
_audit_creation_method SHELXL-2013
_audit_update_record
;
2022-04-01 deposited with the CCDC.	2022-08-26 downloaded from the CCDC.
;
_cell_angle_alpha 90
_cell_angle_beta 90
_cell_angle_gamma 90
_cell_formula_units_Z 4
_cell_length_a 5.1547(3)
_cell_length_b 8.9527(5)
_cell_length_c 27.1544(14)
_cell_measurement_reflns_used 2213
_cell_measurement_temperature 293(2)
_cell_measurement_theta_max 50.462
_cell_measurement_theta_min 4.791
_cell_volume 1253.13(12)
_computing_cell_refinement 'Bruker SAINT'
_computing_data_collection 'Bruker APEX2'
_computing_data_reduction 'Bruker SAINT'
_computing_molecular_graphics 'Bruker SHELXTL'
_computing_publication_material 'Bruker SHELXTL'
_computing_structure_refinement 'SHELXL-2013 (Sheldrick, 2013)'
_computing_structure_solution 'SHELXS-97 (Sheldrick 2008)'
_diffrn_ambient_temperature 293(2)
_diffrn_measured_fraction_theta_full 0.993
_diffrn_measured_fraction_theta_max 0.993
_diffrn_measurement_device_type 'Bruker APEX-II CCD'
_diffrn_measurement_method '\f and \w scans'
_diffrn_radiation_type MoK\a
_diffrn_radiation_wavelength 0.71073
_diffrn_reflns_av_R_equivalents 0.0286
_diffrn_reflns_av_unetI/netI 0.0563
_diffrn_reflns_Laue_measured_fraction_full 0.993
_diffrn_reflns_Laue_measured_fraction_max 0.993
_diffrn_reflns_limit_h_max 6
_diffrn_reflns_limit_h_min -6
_diffrn_reflns_limit_k_max 8
_diffrn_reflns_limit_k_min -11
_diffrn_reflns_limit_l_max 32
_diffrn_reflns_limit_l_min -33
_diffrn_reflns_number 6238
_diffrn_reflns_point_group_measured_fraction_full 0.991
_diffrn_reflns_point_group_measured_fraction_max 0.991
_diffrn_reflns_theta_full 25.242
_diffrn_reflns_theta_max 25.977
_diffrn_reflns_theta_min 2.725
_exptl_absorpt_coefficient_mu 3.259
_exptl_absorpt_correction_T_max 0.7456
_exptl_absorpt_correction_T_min 0.4201
_exptl_absorpt_correction_type multi-scan
_exptl_absorpt_process_details sadabs
_exptl_crystal_colour colorless
_exptl_crystal_density_diffrn 1.485
_exptl_crystal_description prismatic
_exptl_crystal_F_000 568
_exptl_crystal_size_max 0.190
_exptl_crystal_size_mid 0.120
_exptl_crystal_size_min 0.100
_refine_diff_density_max 0.372
_refine_diff_density_min -0.406
_refine_diff_density_rms 0.045
_refine_ls_abs_structure_details
; 
 Flack x determined using 578 quotients [(I+)-(I-)]/[(I+)+(I-)] 
 (Parsons and Flack (2004), Acta Cryst. A60, s61). 
;
_refine_ls_abs_structure_Flack 0.015(11)
_refine_ls_extinction_coef 0.016(4)
_refine_ls_extinction_expression Fc^*^=kFc[1+0.001xFc^2^\l^3^/sin(2\q)]^-1/4^
_refine_ls_extinction_method SHELXL
_refine_ls_goodness_of_fit_ref 1.046
_refine_ls_hydrogen_treatment mixed
_refine_ls_matrix_type full
_refine_ls_number_parameters 151
_refine_ls_number_reflns 2443
_refine_ls_number_restraints 0
_refine_ls_restrained_S_all 1.046
_refine_ls_R_factor_all 0.0609
_refine_ls_R_factor_gt 0.0389
_refine_ls_shift/su_max 0.000
_refine_ls_shift/su_mean 0.000
_refine_ls_structure_factor_coef Fsqd
_refine_ls_weighting_details 'w=1/[\s^2^(Fo^2^)+(0.0356P)^2^+0.0639P] where P=(Fo^2^+2Fc^2^)/3'
_refine_ls_weighting_scheme calc
_refine_ls_wR_factor_gt 0.0896
_refine_ls_wR_factor_ref 0.0997
_reflns_Friedel_coverage 0.666
_reflns_Friedel_fraction_full 0.988
_reflns_Friedel_fraction_max 0.989
_reflns_number_gt 1814
_reflns_number_total 2443
_reflns_threshold_expression 'I > 2\s(I)'
_cod_data_source_file d2cc03984b2.cif
_cod_data_source_block mo_ddz21131_0m
_cod_database_code 7130604
_shelx_space_group_comment
; 
The symmetry employed for this shelxl refinement is uniquely defined 
by the following loop, which should always be used as a source of 
symmetry information in preference to the above space-group names. 
They are only intended as comments. 
;
_shelx_estimated_absorpt_t_min 0.576
_shelx_estimated_absorpt_t_max 0.736
_shelxl_version_number 2013-4

loop_
_space_group_symop_operation_xyz
'x, y, z'
'-x+1/2, -y, z+1/2'
'-x, y+1/2, -z+1/2'
'x+1/2, -y+1/2, -z'

loop_
_atom_site_label
_atom_site_type_symbol
_atom_site_fract_x
_atom_site_fract_y
_atom_site_fract_z
_atom_site_U_iso_or_equiv
_atom_site_adp_type
_atom_site_occupancy
_atom_site_site_symmetry_order
_atom_site_calc_flag
_atom_site_refinement_flags_posn
_atom_site_refinement_flags_adp
_atom_site_refinement_flags_occupancy
_atom_site_disorder_assembly
_atom_site_disorder_group
Br1 Br 0.13961(16) 0.48886(9) 0.45477(2) 0.1224(4) Uani 1 1 d . . . . .
O1 O 0.8953(5) 0.9010(3) 0.72862(11) 0.0500(7) Uani 1 1 d . . . . .
H1 H 1.0422 0.9350 0.7255 0.075 Uiso 1 1 calc R U . . .
N1 N 0.6385(6) 0.5628(3) 0.78576(11) 0.0362(7) Uani 1 1 d . . . . .
C1 C 0.2058(10) 0.6730(6) 0.59352(18) 0.0691(13) Uani 1 1 d . . . . .
H1B H 0.1181 0.7451 0.6117 0.083 Uiso 1 1 calc R U . . .
C2 C 0.1254(11) 0.6386(6) 0.54616(19) 0.0774(15) Uani 1 1 d . . . . .
H2 H -0.0153 0.6885 0.5324 0.093 Uiso 1 1 calc R U . . .
C3 C 0.2520(11) 0.5318(6) 0.51962(17) 0.0708(14) Uani 1 1 d . . . . .
C4 C 0.4547(12) 0.4580(7) 0.53855(18) 0.0810(16) Uani 1 1 d . . . . .
H4 H 0.5387 0.3846 0.5203 0.097 Uiso 1 1 calc R U . . .
C5 C 0.5384(10) 0.4928(6) 0.58611(16) 0.0729(14) Uani 1 1 d . . . . .
H5 H 0.6799 0.4423 0.5993 0.088 Uiso 1 1 calc R U . . .
C6 C 0.4162(9) 0.5998(5) 0.61370(14) 0.0512(10) Uani 1 1 d . . . . .
C7 C 0.5018(8) 0.6341(5) 0.66296(15) 0.0496(11) Uani 1 1 d . . . . .
C8 C 0.5670(7) 0.6613(4) 0.70407(14) 0.0402(9) Uani 1 1 d . . . . .
C9 C 0.6369(6) 0.6978(4) 0.75480(13) 0.0331(8) Uani 1 1 d . . . . .
H9 H 0.5066 0.7669 0.7679 0.040 Uiso 1 1 calc R U . . .
C10 C 0.9036(6) 0.7719(4) 0.75893(13) 0.0344(8) Uani 1 1 d . . . . .
H10 H 1.0375 0.7034 0.7469 0.041 Uiso 1 1 calc R U . . .
C11 C 0.9563(7) 0.8108(4) 0.81197(14) 0.0439(10) Uani 1 1 d . . . . .
H11A H 0.8374 0.8888 0.8223 0.053 Uiso 1 1 calc R U . . .
H11B H 1.1313 0.8496 0.8149 0.053 Uiso 1 1 calc R U . . .
C12 C 0.9261(8) 0.6768(5) 0.84600(14) 0.0485(10) Uani 1 1 d . . . . .
H12A H 1.0649 0.6061 0.8398 0.058 Uiso 1 1 calc R U . . .
H12B H 0.9395 0.7094 0.8800 0.058 Uiso 1 1 calc R U . . .
C13 C 0.6668(7) 0.6009(5) 0.83806(14) 0.0443(9) Uani 1 1 d . . . . .
H13A H 0.6571 0.5109 0.8579 0.053 Uiso 1 1 calc R U . . .
H13B H 0.5275 0.6671 0.8481 0.053 Uiso 1 1 calc R U . . .
H1A H 0.503(9) 0.520(5) 0.7838(15) 0.055(13) Uiso 1 1 d . . . . .

loop_
_atom_site_aniso_label
_atom_site_aniso_U_11
_atom_site_aniso_U_22
_atom_site_aniso_U_33
_atom_site_aniso_U_23
_atom_site_aniso_U_13
_atom_site_aniso_U_12
Br1 0.1733(8) 0.1366(7) 0.0572(4) -0.0172(4) -0.0441(4) -0.0065(6)
O1 0.0349(14) 0.0396(15) 0.075(2) 0.0181(13) -0.0040(14) -0.0046(13)
N1 0.0304(16) 0.0372(18) 0.0410(17) 0.0008(13) 0.0026(14) -0.0082(15)
C1 0.074(3) 0.071(3) 0.063(3) -0.004(2) -0.020(3) 0.002(3)
C2 0.087(4) 0.080(3) 0.066(3) -0.001(3) -0.034(3) 0.001(3)
C3 0.101(4) 0.070(4) 0.042(2) 0.002(2) -0.020(3) -0.013(3)
C4 0.100(4) 0.089(4) 0.054(3) -0.011(3) -0.007(3) 0.011(3)
C5 0.080(3) 0.088(4) 0.051(2) 0.002(3) -0.013(2) 0.018(3)
C6 0.057(3) 0.055(2) 0.041(2) 0.004(2) -0.005(2) -0.010(2)
C7 0.052(2) 0.051(3) 0.046(2) 0.0086(19) -0.002(2) -0.0110(19)
C8 0.0359(19) 0.041(2) 0.044(2) 0.0043(17) -0.0030(17) -0.0055(17)
C9 0.0280(17) 0.0294(18) 0.042(2) 0.0019(15) 0.0015(15) -0.0013(16)
C10 0.0266(18) 0.0308(18) 0.046(2) 0.0008(16) 0.0003(15) -0.0007(16)
C11 0.0338(19) 0.043(2) 0.055(2) -0.0135(19) -0.0026(19) 0.0008(17)
C12 0.044(2) 0.061(3) 0.040(2) -0.007(2) -0.0082(18) 0.001(2)
C13 0.041(2) 0.054(2) 0.038(2) 0.0023(18) 0.0081(17) 0.000(2)

loop_
_atom_type_symbol
_atom_type_description
_atom_type_scat_dispersion_real
_atom_type_scat_dispersion_imag
_atom_type_scat_source
C C 0.0033 0.0016 'International Tables Vol C Tables 4.2.6.8 and 6.1.1.4'
H H 0.0000 0.0000 'International Tables Vol C Tables 4.2.6.8 and 6.1.1.4'
Br Br -0.2901 2.4595 'International Tables Vol C Tables 4.2.6.8 and 6.1.1.4'
N N 0.0061 0.0033 'International Tables Vol C Tables 4.2.6.8 and 6.1.1.4'
O O 0.0106 0.0060 'International Tables Vol C Tables 4.2.6.8 and 6.1.1.4'

loop_
_geom_angle_atom_site_label_1
_geom_angle_atom_site_label_2
_geom_angle_atom_site_label_3
_geom_angle
_geom_angle_site_symmetry_1
_geom_angle_site_symmetry_3
_geom_angle_publ_flag
C10 O1 H1 109.5 . . ?
C13 N1 C9 111.3(3) . . ?
C13 N1 H1A 105(3) . . ?
C9 N1 H1A 111(3) . . ?
C6 C1 C2 119.9(5) . . ?
C6 C1 H1B 120.1 . . ?
C2 C1 H1B 120.1 . . ?
C3 C2 C1 120.2(5) . . ?
C3 C2 H2 119.9 . . ?
C1 C2 H2 119.9 . . ?
C4 C3 C2 121.1(5) . . ?
C4 C3 Br1 119.7(5) . . ?
C2 C3 Br1 119.2(4) . . ?
C3 C4 C5 119.1(5) . . ?
C3 C4 H4 120.5 . . ?
C5 C4 H4 120.5 . . ?
C6 C5 C4 121.3(5) . . ?
C6 C5 H5 119.3 . . ?
C4 C5 H5 119.3 . . ?
C5 C6 C1 118.4(4) . . ?
C5 C6 C7 121.1(4) . . ?
C1 C6 C7 120.5(4) . . ?
C8 C7 C6 178.5(4) . . ?
C7 C8 C9 177.6(4) . . ?
C8 C9 N1 110.9(3) . . ?
C8 C9 C10 112.8(3) . . ?
N1 C9 C10 108.0(3) . . ?
C8 C9 H9 108.4 . . ?
N1 C9 H9 108.4 . . ?
C10 C9 H9 108.4 . . ?
O1 C10 C11 111.8(3) . . ?
O1 C10 C9 106.5(3) . . ?
C11 C10 C9 109.4(3) . . ?
O1 C10 H10 109.7 . . ?
C11 C10 H10 109.7 . . ?
C9 C10 H10 109.7 . . ?
C10 C11 C12 112.3(3) . . ?
C10 C11 H11A 109.1 . . ?
C12 C11 H11A 109.1 . . ?
C10 C11 H11B 109.1 . . ?
C12 C11 H11B 109.1 . . ?
H11A C11 H11B 107.9 . . ?
C13 C12 C11 110.9(3) . . ?
C13 C12 H12A 109.5 . . ?
C11 C12 H12A 109.5 . . ?
C13 C12 H12B 109.5 . . ?
C11 C12 H12B 109.5 . . ?
H12A C12 H12B 108.0 . . ?
N1 C13 C12 109.2(3) . . ?
N1 C13 H13A 109.8 . . ?
C12 C13 H13A 109.8 . . ?
N1 C13 H13B 109.8 . . ?
C12 C13 H13B 109.8 . . ?
H13A C13 H13B 108.3 . . ?

loop_
_geom_bond_atom_site_label_1
_geom_bond_atom_site_label_2
_geom_bond_distance
_geom_bond_site_symmetry_2
_geom_bond_publ_flag
Br1 C3 1.893(5) . ?
O1 C10 1.420(4) . ?
O1 H1 0.8200 . ?
N1 C13 1.468(5) . ?
N1 C9 1.472(4) . ?
N1 H1A 0.80(4) . ?
C1 C6 1.381(6) . ?
C1 C2 1.386(6) . ?
C1 H1B 0.9300 . ?
C2 C3 1.363(7) . ?
C2 H2 0.9300 . ?
C3 C4 1.339(8) . ?
C4 C5 1.397(6) . ?
C4 H4 0.9300 . ?
C5 C6 1.370(6) . ?
C5 H5 0.9300 . ?
C6 C7 1.442(5) . ?
C7 C8 1.191(5) . ?
C8 C9 1.461(5) . ?
C9 C10 1.531(5) . ?
C9 H9 0.9800 . ?
C10 C11 1.506(5) . ?
C10 H10 0.9800 . ?
C11 C12 1.522(5) . ?
C11 H11A 0.9700 . ?
C11 H11B 0.9700 . ?
C12 C13 1.515(6) . ?
C12 H12A 0.9700 . ?
C12 H12B 0.9700 . ?
C13 H13A 0.9700 . ?
C13 H13B 0.9700 . ?

loop_
_geom_torsion_atom_site_label_1
_geom_torsion_atom_site_label_2
_geom_torsion_atom_site_label_3
_geom_torsion_atom_site_label_4
_geom_torsion
_geom_torsion_site_symmetry_1
_geom_torsion_site_symmetry_2
_geom_torsion_site_symmetry_3
_geom_torsion_site_symmetry_4
_geom_torsion_publ_flag
C6 C1 C2 C3 0.6(8) . . . . ?
C1 C2 C3 C4 0.2(8) . . . . ?
C1 C2 C3 Br1 -179.4(4) . . . . ?
C2 C3 C4 C5 -0.7(8) . . . . ?
Br1 C3 C4 C5 178.9(4) . . . . ?
C3 C4 C5 C6 0.4(8) . . . . ?
C4 C5 C6 C1 0.3(8) . . . . ?
C4 C5 C6 C7 179.3(5) . . . . ?
C2 C1 C6 C5 -0.8(7) . . . . ?
C2 C1 C6 C7 -179.9(5) . . . . ?
C13 N1 C9 C8 -170.8(3) . . . . ?
C13 N1 C9 C10 65.1(4) . . . . ?
C8 C9 C10 O1 57.0(4) . . . . ?
N1 C9 C10 O1 179.8(3) . . . . ?
C8 C9 C10 C11 177.9(3) . . . . ?
N1 C9 C10 C11 -59.2(3) . . . . ?
O1 C10 C11 C12 171.5(3) . . . . ?
C9 C10 C11 C12 53.8(4) . . . . ?
C10 C11 C12 C13 -51.8(4) . . . . ?
C9 N1 C13 C12 -62.8(4) . . . . ?
C11 C12 C13 N1 54.5(4) . . . . ?
